data_7125743
loop_
_publ_author_name
'Kureja, Kunal'
'Zinke, Julian'
'Bruhn, Clemens'
'Siemeling, Ulrich'

_publ_section_title
;
 Imidazolium-benzimidazolates as convenient sources of
 donor-functionalised normal and abnormal N-heterocyclic carbenes.
;
_journal_issue 65
_journal_name_full 'Chemical communications (Cambridge, England)'
_journal_page_first 9705
_journal_page_last 9708
_journal_paper_doi 10.1039/c9cc05283f
_journal_volume 55
_journal_year 2019
_chemical_formula_moiety 'C24 H20 B, C14 H17 N4'
_chemical_formula_sum 'C38 H37 B N4'
_chemical_formula_weight 560.52
_space_group_crystal_system monoclinic
_space_group_IT_number 14
_space_group_name_Hall '-P 2yn'
_space_group_name_H-M_alt 'P 1 21/n 1'
_atom_sites_solution_hydrogens mixed
_audit_creation_method SHELXL-2017/1
_audit_update_record
;
2019-07-08 deposited with the CCDC.	2019-07-19 downloaded from the CCDC.
;
_cell_angle_alpha 90
_cell_angle_beta 92.771(3)
_cell_angle_gamma 90
_cell_formula_units_Z 4
_cell_length_a 10.9377(4)
_cell_length_b 16.6444(7)
_cell_length_c 16.3724(6)
_cell_measurement_reflns_used 18528
_cell_measurement_temperature 100(2)
_cell_measurement_theta_max 26.24
_cell_measurement_theta_min 1.74
_cell_volume 2977.1(2)
_computing_structure_refinement 'SHELXL-2017/1 (Sheldrick, 2017)'
_diffrn_ambient_temperature 100(2)
_diffrn_detector 'image plate (34 cm diameter)'
_diffrn_detector_area_resol_mean 6.67
_diffrn_detector_type 'STOE Imaging Plate'
_diffrn_measured_fraction_theta_full 0.998
_diffrn_measured_fraction_theta_max 0.985
_diffrn_measurement_details ' 142 frames, detector distance = 130 mm'
_diffrn_measurement_device '2-circle diffractometer'
_diffrn_measurement_device_type 'STOE IPDS II'
_diffrn_measurement_method 'rotation method, \w scans'
_diffrn_radiation_collimation '1.2, 0.6 mm diameter, multiple pinhole'
_diffrn_radiation_monochromator 'plane graphite'
_diffrn_radiation_polarisn_norm 270
_diffrn_radiation_probe x-ray
_diffrn_radiation_type 'Mo K\a'
_diffrn_radiation_wavelength 0.71073
_diffrn_reflns_av_R_equivalents 0.0141
_diffrn_reflns_av_unetI/netI 0.0143
_diffrn_reflns_Laue_measured_fraction_full 0.998
_diffrn_reflns_Laue_measured_fraction_max 0.985
_diffrn_reflns_limit_h_max 11
_diffrn_reflns_limit_h_min -13
_diffrn_reflns_limit_k_max 18
_diffrn_reflns_limit_k_min -20
_diffrn_reflns_limit_l_max 19
_diffrn_reflns_limit_l_min -20
_diffrn_reflns_number 13311
_diffrn_reflns_point_group_measured_fraction_full 0.998
_diffrn_reflns_point_group_measured_fraction_max 0.985
_diffrn_reflns_theta_full 25.242
_diffrn_reflns_theta_max 25.721
_diffrn_reflns_theta_min 1.746
_diffrn_source 'Genix Mo HF'
_diffrn_source_current 1.000
_diffrn_source_power 0.050
_diffrn_source_voltage 50
_exptl_absorpt_coefficient_mu 0.073
_exptl_absorpt_correction_T_max 0.9919
_exptl_absorpt_correction_T_min 0.9853
_exptl_absorpt_correction_type integration
_exptl_absorpt_process_details
;
STOE X-Red32, absorption correction by Gaussian integration, analogous to
P. Coppens, "The Evaluation of Absorption and Extinction in Single-Crystal
Structure Analysis", published in
F. R. Ahmed (Editor), "Crystallographic Computing",
Munksgaard, Copenhagen (1970), 255 - 270
;
_exptl_crystal_colour colorless
_exptl_crystal_density_diffrn 1.251
_exptl_crystal_description block
_exptl_crystal_F_000 1192
_exptl_crystal_size_max 0.292
_exptl_crystal_size_mid 0.151
_exptl_crystal_size_min 0.139
_refine_diff_density_max 0.281
_refine_diff_density_min -0.198
_refine_diff_density_rms 0.032
_refine_ls_extinction_method none
_refine_ls_goodness_of_fit_ref 1.020
_refine_ls_hydrogen_treatment mixed
_refine_ls_matrix_type full
_refine_ls_number_parameters 394
_refine_ls_number_reflns 5594
_refine_ls_number_restraints 0
_refine_ls_restrained_S_all 1.020
_refine_ls_R_factor_all 0.0397
_refine_ls_R_factor_gt 0.0335
_refine_ls_shift/su_max 0.000
_refine_ls_shift/su_mean 0.000
_refine_ls_structure_factor_coef Fsqd
_refine_ls_weighting_details 'w=1/[\s^2^(Fo^2^)+(0.0331P)^2^+1.2749P] where P=(Fo^2^+2Fc^2^)/3'
_refine_ls_weighting_scheme calc
_refine_ls_wR_factor_gt 0.0782
_refine_ls_wR_factor_ref 0.0817
_reflns_Friedel_coverage 0.000
_reflns_number_gt 4927
_reflns_number_total 5594
_reflns_threshold_expression 'I > 2\s(I)'
_cod_data_source_file c9cc05283f2.cif
_cod_data_source_block i2828
_cod_original_sg_symbol_H-M 'P 21/n'
_cod_database_code 7125743
_shelx_shelxl_version_number 2017/1
_shelx_space_group_comment
;
The symmetry employed for this shelxl refinement is uniquely defined
by the following loop, which should always be used as a source of
symmetry information in preference to the above space-group names.
They are only intended as comments.
;
_shelx_estimated_absorpt_t_min 0.979
_shelx_estimated_absorpt_t_max 0.990

loop_
_space_group_symop_operation_xyz
'x, y, z'
'-x+1/2, y+1/2, -z+1/2'
'-x, -y, -z'
'x-1/2, -y-1/2, z-1/2'

loop_
_atom_site_label
_atom_site_type_symbol
_atom_site_fract_x
_atom_site_fract_y
_atom_site_fract_z
_atom_site_U_iso_or_equiv
_atom_site_adp_type
_atom_site_occupancy
_atom_site_site_symmetry_order
_atom_site_calc_flag
_atom_site_refinement_flags_posn
_atom_site_refinement_flags_adp
C1 C 0.43078(11) 0.33842(7) 0.52980(7) 0.0208(2) Uani 1 1 d . .
H1A H 0.494863 0.301511 0.520441 0.025 Uiso 1 1 calc R U
C2 C 0.25894(11) 0.40601(8) 0.51785(8) 0.0254(3) Uani 1 1 d . .
H2A H 0.181007 0.424000 0.497229 0.030 Uiso 1 1 calc R U
C3 C 0.31945(11) 0.43320(7) 0.58536(7) 0.0243(3) Uani 1 1 d . .
H3A H 0.293240 0.473828 0.621324 0.029 Uiso 1 1 calc R U
C4 C 0.52471(11) 0.40396(7) 0.65071(7) 0.0199(2) Uani 1 1 d . .
C5 C 0.61484(11) 0.43170(7) 0.76860(7) 0.0197(2) Uani 1 1 d . .
C6 C 0.64897(11) 0.45298(7) 0.84850(7) 0.0227(3) Uani 1 1 d . .
H6A H 0.590649 0.458807 0.889243 0.027 Uiso 1 1 calc R U
C7 C 0.77227(11) 0.46515(7) 0.86532(7) 0.0233(3) Uani 1 1 d . .
H7A H 0.799517 0.480623 0.919011 0.028 Uiso 1 1 calc R U
C8 C 0.85862(11) 0.45540(7) 0.80562(7) 0.0237(3) Uani 1 1 d . .
H8A H 0.942838 0.463927 0.819902 0.028 Uiso 1 1 calc R U
C9 C 0.82400(11) 0.43372(7) 0.72667(7) 0.0229(3) Uani 1 1 d . .
H9A H 0.882886 0.426675 0.686478 0.027 Uiso 1 1 calc R U
C10 C 0.69941(11) 0.42248(7) 0.70779(7) 0.0194(2) Uani 1 1 d . .
C11 C 0.29332(11) 0.30464(7) 0.40484(7) 0.0233(3) Uani 1 1 d . .
C12 C 0.39763(13) 0.25038(8) 0.38215(8) 0.0296(3) Uani 1 1 d . .
H12A H 0.471764 0.282573 0.376522 0.036 Uiso 1 1 calc R U
H12B H 0.376120 0.223466 0.330185 0.036 Uiso 1 1 calc R U
H12C H 0.412447 0.210007 0.425057 0.036 Uiso 1 1 calc R U
C13 C 0.27017(13) 0.36945(8) 0.34055(8) 0.0322(3) Uani 1 1 d . .
H13A H 0.246798 0.344326 0.287954 0.039 Uiso 1 1 calc R U
H13B H 0.344827 0.401165 0.335127 0.039 Uiso 1 1 calc R U
H13C H 0.203941 0.404649 0.357108 0.039 Uiso 1 1 calc R U
C14 C 0.17782(13) 0.25680(9) 0.41862(9) 0.0354(3) Uani 1 1 d . .
H14A H 0.193967 0.218061 0.462909 0.042 Uiso 1 1 calc R U
H14B H 0.152637 0.228038 0.368350 0.042 Uiso 1 1 calc R U
H14C H 0.112370 0.293435 0.433475 0.042 Uiso 1 1 calc R U
C15 C 0.15891(10) 0.15579(7) 0.66887(7) 0.0185(2) Uani 1 1 d . .
C16 C 0.03901(11) 0.12784(7) 0.67600(7) 0.0222(2) Uani 1 1 d . .
H16A H 0.027722 0.074115 0.693725 0.027 Uiso 1 1 calc R U
C17 C -0.06362(11) 0.17431(8) 0.65859(7) 0.0232(3) Uani 1 1 d . .
H17A H -0.142917 0.151860 0.662829 0.028 Uiso 1 1 calc R U
C18 C -0.05089(11) 0.25317(8) 0.63510(8) 0.0254(3) Uani 1 1 d . .
H18A H -0.120836 0.285592 0.622734 0.030 Uiso 1 1 calc R U
C19 C 0.06585(12) 0.28430(8) 0.62986(8) 0.0281(3) Uani 1 1 d . .
H19A H 0.076187 0.339065 0.615361 0.034 Uiso 1 1 calc R U
C20 C 0.16801(11) 0.23612(7) 0.64563(7) 0.0226(3) Uani 1 1 d . .
H20A H 0.246998 0.258725 0.640389 0.027 Uiso 1 1 calc R U
C21 C 0.40079(10) 0.12752(7) 0.64927(7) 0.0187(2) Uani 1 1 d . .
C22 C 0.47871(11) 0.18471(7) 0.68741(7) 0.0212(2) Uani 1 1 d . .
H22A H 0.456422 0.207462 0.737781 0.025 Uiso 1 1 calc R U
C23 C 0.58718(11) 0.20932(7) 0.65433(7) 0.0228(3) Uani 1 1 d . .
H23A H 0.638125 0.247309 0.682796 0.027 Uiso 1 1 calc R U
C24 C 0.62153(11) 0.17881(7) 0.58010(7) 0.0236(3) Uani 1 1 d . .
H24A H 0.695409 0.195763 0.557189 0.028 Uiso 1 1 calc R U
C25 C 0.54621(11) 0.12320(7) 0.53997(7) 0.0231(3) Uani 1 1 d . .
H25A H 0.567970 0.101919 0.488825 0.028 Uiso 1 1 calc R U
C26 C 0.43867(10) 0.09838(7) 0.57438(7) 0.0208(2) Uani 1 1 d . .
H26A H 0.388711 0.059940 0.545778 0.025 Uiso 1 1 calc R U
C27 C 0.30181(10) 0.09648(7) 0.79116(7) 0.0186(2) Uani 1 1 d . .
C28 C 0.22548(11) 0.13289(7) 0.84639(7) 0.0223(3) Uani 1 1 d . .
H28A H 0.152921 0.158632 0.825666 0.027 Uiso 1 1 calc R U
C29 C 0.25134(12) 0.13300(7) 0.93038(8) 0.0266(3) Uani 1 1 d . .
H29A H 0.197532 0.159350 0.965525 0.032 Uiso 1 1 calc R U
C30 C 0.35476(12) 0.09503(8) 0.96299(7) 0.0257(3) Uani 1 1 d . .
H30A H 0.372035 0.094099 1.020405 0.031 Uiso 1 1 calc R U
C31 C 0.43289(11) 0.05828(7) 0.91025(7) 0.0240(3) Uani 1 1 d . .
H31A H 0.504315 0.031644 0.931580 0.029 Uiso 1 1 calc R U
C32 C 0.40732(11) 0.06021(7) 0.82663(7) 0.0216(2) Uani 1 1 d . .
H32A H 0.463630 0.035931 0.791769 0.026 Uiso 1 1 calc R U
C33 C 0.24114(10) 0.00509(7) 0.65795(7) 0.0193(2) Uani 1 1 d . .
C34 C 0.17481(11) -0.00566(7) 0.58300(7) 0.0219(3) Uani 1 1 d . .
H34A H 0.150682 0.040644 0.552358 0.026 Uiso 1 1 calc R U
C35 C 0.14293(11) -0.08058(8) 0.55167(8) 0.0255(3) Uani 1 1 d . .
H35A H 0.098004 -0.084586 0.500709 0.031 Uiso 1 1 calc R U
C36 C 0.17633(12) -0.14959(8) 0.59439(8) 0.0272(3) Uani 1 1 d . .
H36A H 0.153057 -0.201025 0.573854 0.033 Uiso 1 1 calc R U
C37 C 0.24419(12) -0.14225(8) 0.66748(8) 0.0263(3) Uani 1 1 d . .
H37A H 0.269669 -0.188988 0.696945 0.032 Uiso 1 1 calc R U
C38 C 0.27528(11) -0.06634(7) 0.69801(7) 0.0219(2) Uani 1 1 d . .
H38A H 0.321849 -0.062959 0.748401 0.026 Uiso 1 1 calc R U
B1 B 0.27549(12) 0.09641(8) 0.69146(8) 0.0186(3) Uani 1 1 d . .
N1 N 0.32921(9) 0.34743(6) 0.48343(6) 0.0202(2) Uani 1 1 d . .
N2 N 0.42764(9) 0.39032(6) 0.59222(6) 0.0204(2) Uani 1 1 d . .
N3 N 0.50128(9) 0.41863(6) 0.72963(6) 0.0213(2) Uani 1 1 d . .
H1 H 0.4276(13) 0.4174(8) 0.7519(8) 0.026 Uiso 1 1 d . U
N4 N 0.63881(9) 0.40548(6) 0.63279(6) 0.0210(2) Uani 1 1 d . .

loop_
_atom_site_aniso_label
_atom_site_aniso_U_11
_atom_site_aniso_U_22
_atom_site_aniso_U_33
_atom_site_aniso_U_23
_atom_site_aniso_U_13
_atom_site_aniso_U_12
C1 0.0210(6) 0.0214(6) 0.0199(6) -0.0012(5) -0.0001(4) 0.0013(5)
C2 0.0232(6) 0.0247(6) 0.0278(6) -0.0038(5) -0.0032(5) 0.0065(5)
C3 0.0240(6) 0.0225(6) 0.0262(6) -0.0040(5) -0.0019(5) 0.0060(5)
C4 0.0212(6) 0.0180(6) 0.0202(6) -0.0010(4) -0.0018(4) -0.0002(5)
C5 0.0198(6) 0.0166(6) 0.0223(6) 0.0006(4) -0.0012(5) 0.0003(5)
C6 0.0243(6) 0.0244(6) 0.0195(6) -0.0007(5) 0.0010(5) 0.0018(5)
C7 0.0275(6) 0.0216(6) 0.0202(6) -0.0004(5) -0.0041(5) -0.0003(5)
C8 0.0207(6) 0.0228(6) 0.0273(6) 0.0014(5) -0.0031(5) -0.0029(5)
C9 0.0210(6) 0.0226(6) 0.0251(6) -0.0005(5) 0.0021(5) -0.0019(5)
C10 0.0218(6) 0.0158(5) 0.0205(6) -0.0009(4) -0.0002(5) -0.0005(5)
C11 0.0288(6) 0.0222(6) 0.0183(6) -0.0039(5) -0.0044(5) 0.0003(5)
C12 0.0369(7) 0.0270(7) 0.0245(6) -0.0056(5) -0.0031(5) 0.0072(6)
C13 0.0432(8) 0.0297(7) 0.0232(6) -0.0008(5) -0.0058(6) 0.0072(6)
C14 0.0362(8) 0.0362(8) 0.0334(7) -0.0108(6) -0.0012(6) -0.0096(6)
C15 0.0203(6) 0.0213(6) 0.0136(5) -0.0013(4) -0.0005(4) -0.0005(5)
C16 0.0218(6) 0.0207(6) 0.0239(6) 0.0016(5) 0.0002(5) -0.0005(5)
C17 0.0177(6) 0.0277(6) 0.0239(6) -0.0009(5) 0.0002(5) -0.0006(5)
C18 0.0214(6) 0.0274(7) 0.0271(6) 0.0007(5) -0.0005(5) 0.0072(5)
C19 0.0279(7) 0.0213(6) 0.0351(7) 0.0057(5) 0.0028(5) 0.0028(5)
C20 0.0196(6) 0.0231(6) 0.0253(6) 0.0011(5) 0.0022(5) -0.0010(5)
C21 0.0176(5) 0.0192(6) 0.0190(6) 0.0039(4) -0.0019(4) 0.0037(5)
C22 0.0226(6) 0.0213(6) 0.0195(6) 0.0019(5) -0.0003(5) 0.0009(5)
C23 0.0201(6) 0.0216(6) 0.0262(6) 0.0056(5) -0.0040(5) -0.0026(5)
C24 0.0161(6) 0.0267(6) 0.0280(6) 0.0098(5) 0.0012(5) 0.0023(5)
C25 0.0223(6) 0.0258(6) 0.0212(6) 0.0043(5) 0.0027(5) 0.0061(5)
C26 0.0197(6) 0.0220(6) 0.0204(6) 0.0015(5) -0.0016(4) 0.0008(5)
C27 0.0193(6) 0.0159(5) 0.0207(6) 0.0015(4) 0.0004(4) -0.0043(4)
C28 0.0247(6) 0.0193(6) 0.0230(6) 0.0014(5) 0.0016(5) 0.0011(5)
C29 0.0359(7) 0.0219(6) 0.0226(6) -0.0018(5) 0.0064(5) 0.0003(5)
C30 0.0348(7) 0.0247(6) 0.0171(6) -0.0001(5) -0.0020(5) -0.0072(5)
C31 0.0213(6) 0.0259(6) 0.0242(6) 0.0044(5) -0.0040(5) -0.0048(5)
C32 0.0192(6) 0.0237(6) 0.0217(6) 0.0008(5) 0.0013(5) -0.0025(5)
C33 0.0157(5) 0.0219(6) 0.0206(6) 0.0000(5) 0.0044(4) 0.0001(5)
C34 0.0204(6) 0.0232(6) 0.0220(6) 0.0005(5) 0.0016(5) 0.0009(5)
C35 0.0229(6) 0.0304(7) 0.0232(6) -0.0060(5) 0.0019(5) -0.0021(5)
C36 0.0289(7) 0.0212(6) 0.0321(7) -0.0068(5) 0.0081(5) -0.0038(5)
C37 0.0302(7) 0.0210(6) 0.0282(7) 0.0014(5) 0.0074(5) 0.0027(5)
C38 0.0203(6) 0.0236(6) 0.0220(6) 0.0000(5) 0.0023(5) 0.0012(5)
B1 0.0180(6) 0.0187(6) 0.0191(6) 0.0005(5) 0.0006(5) 0.0000(5)
N1 0.0222(5) 0.0182(5) 0.0200(5) -0.0013(4) -0.0016(4) 0.0013(4)
N2 0.0198(5) 0.0209(5) 0.0202(5) -0.0020(4) -0.0014(4) 0.0011(4)
N3 0.0170(5) 0.0268(6) 0.0199(5) -0.0020(4) 0.0001(4) 0.0006(4)
N4 0.0209(5) 0.0211(5) 0.0210(5) -0.0025(4) 0.0002(4) -0.0016(4)

loop_
_atom_type_symbol
_atom_type_description
_atom_type_scat_dispersion_real
_atom_type_scat_dispersion_imag
_atom_type_scat_source
C C 0.0033 0.0016 'International Tables Vol C Tables 4.2.6.8 and 6.1.1.4'
H H 0.0000 0.0000 'International Tables Vol C Tables 4.2.6.8 and 6.1.1.4'
B B 0.0013 0.0007 'International Tables Vol C Tables 4.2.6.8 and 6.1.1.4'
N N 0.0061 0.0033 'International Tables Vol C Tables 4.2.6.8 and 6.1.1.4'

loop_
_geom_angle_atom_site_label_1
_geom_angle_atom_site_label_2
_geom_angle_atom_site_label_3
_geom_angle
N1 C1 N2 108.22(10)
N1 C1 H1A 125.9
N2 C1 H1A 125.9
C3 C2 N1 108.26(11)
C3 C2 H2A 125.9
N1 C2 H2A 125.9
C2 C3 N2 106.24(11)
C2 C3 H3A 126.9
N2 C3 H3A 126.9
N4 C4 N3 116.24(10)
N4 C4 N2 123.35(10)
N3 C4 N2 120.38(10)
N3 C5 C6 131.90(11)
N3 C5 C10 105.29(10)
C6 C5 C10 122.76(11)
C7 C6 C5 116.20(11)
C7 C6 H6A 121.9
C5 C6 H6A 121.9
C6 C7 C8 121.98(11)
C6 C7 H7A 119.0
C8 C7 H7A 119.0
C9 C8 C7 121.40(11)
C9 C8 H8A 119.3
C7 C8 H8A 119.3
C8 C9 C10 117.66(11)
C8 C9 H9A 121.2
C10 C9 H9A 121.2
C9 C10 N4 129.73(11)
C9 C10 C5 119.98(11)
N4 C10 C5 110.23(10)
N1 C11 C12 108.85(10)
N1 C11 C14 107.77(10)
C12 C11 C14 111.42(11)
N1 C11 C13 106.50(10)
C12 C11 C13 110.82(11)
C14 C11 C13 111.28(11)
C11 C12 H12A 109.5
C11 C12 H12B 109.5
H12A C12 H12B 109.5
C11 C12 H12C 109.5
H12A C12 H12C 109.5
H12B C12 H12C 109.5
C11 C13 H13A 109.5
C11 C13 H13B 109.5
H13A C13 H13B 109.5
C11 C13 H13C 109.5
H13A C13 H13C 109.5
H13B C13 H13C 109.5
C11 C14 H14A 109.5
C11 C14 H14B 109.5
H14A C14 H14B 109.5
C11 C14 H14C 109.5
H14A C14 H14C 109.5
H14B C14 H14C 109.5
C20 C15 C16 114.84(11)
C20 C15 B1 125.01(10)
C16 C15 B1 120.08(10)
C17 C16 C15 123.45(11)
C17 C16 H16A 118.3
C15 C16 H16A 118.3
C18 C17 C16 119.95(11)
C18 C17 H17A 120.0
C16 C17 H17A 120.0
C17 C18 C19 118.70(11)
C17 C18 H18A 120.7
C19 C18 H18A 120.7
C18 C19 C20 120.55(12)
C18 C19 H19A 119.7
C20 C19 H19A 119.7
C19 C20 C15 122.45(11)
C19 C20 H20A 118.8
C15 C20 H20A 118.8
C26 C21 C22 115.18(10)
C26 C21 B1 123.08(10)
C22 C21 B1 121.73(10)
C23 C22 C21 122.54(11)
C23 C22 H22A 118.7
C21 C22 H22A 118.7
C24 C23 C22 120.44(11)
C24 C23 H23A 119.8
C22 C23 H23A 119.8
C25 C24 C23 118.75(11)
C25 C24 H24A 120.6
C23 C24 H24A 120.6
C24 C25 C26 120.13(11)
C24 C25 H25A 119.9
C26 C25 H25A 119.9
C25 C26 C21 122.94(11)
C25 C26 H26A 118.5
C21 C26 H26A 118.5
C28 C27 C32 115.07(10)
C28 C27 B1 124.14(10)
C32 C27 B1 120.78(10)
C29 C28 C27 122.74(11)
C29 C28 H28A 118.6
C27 C28 H28A 118.6
C30 C29 C28 120.37(12)
C30 C29 H29A 119.8
C28 C29 H29A 119.8
C29 C30 C31 118.65(11)
C29 C30 H30A 120.7
C31 C30 H30A 120.7
C32 C31 C30 120.31(11)
C32 C31 H31A 119.8
C30 C31 H31A 119.8
C31 C32 C27 122.83(11)
C31 C32 H32A 118.6
C27 C32 H32A 118.6
C38 C33 C34 114.55(11)
C38 C33 B1 125.04(10)
C34 C33 B1 120.40(10)
C35 C34 C33 123.16(11)
C35 C34 H34A 118.4
C33 C34 H34A 118.4
C36 C35 C34 120.25(11)
C36 C35 H35A 119.9
C34 C35 H35A 119.9
C37 C36 C35 118.77(12)
C37 C36 H36A 120.6
C35 C36 H36A 120.6
C36 C37 C38 120.10(12)
C36 C37 H37A 119.9
C38 C37 H37A 119.9
C37 C38 C33 123.13(11)
C37 C38 H38A 118.4
C33 C38 H38A 118.4
C15 B1 C27 108.67(9)
C15 B1 C21 111.66(9)
C27 B1 C21 107.87(9)
C15 B1 C33 108.50(9)
C27 B1 C33 110.88(9)
C21 B1 C33 109.27(9)
C1 N1 C2 108.35(10)
C1 N1 C11 127.83(10)
C2 N1 C11 123.80(10)
C1 N2 C3 108.93(10)
C1 N2 C4 125.04(10)
C3 N2 C4 125.76(10)
C4 N3 C5 105.15(10)
C4 N3 H1 126.7(9)
C5 N3 H1 128.0(9)
C4 N4 C10 103.08(10)

loop_
_geom_bond_atom_site_label_1
_geom_bond_atom_site_label_2
_geom_bond_distance
C1 N1 1.3234(15)
C1 N2 1.3399(15)
C1 H1A 0.9500
C2 C3 1.3392(17)
C2 N1 1.3787(15)
C2 H2A 0.9500
C3 N2 1.3818(15)
C3 H3A 0.9500
C4 N4 1.2959(15)
C4 N3 1.3515(15)
C4 N2 1.4134(15)
C5 N3 1.3859(15)
C5 C6 1.3889(16)
C5 C10 1.3998(16)
C6 C7 1.3783(17)
C6 H6A 0.9500
C7 C8 1.4011(17)
C7 H7A 0.9500
C8 C9 1.3774(17)
C8 H8A 0.9500
C9 C10 1.3953(16)
C9 H9A 0.9500
C10 N4 1.3958(15)
C11 N1 1.5060(14)
C11 C12 1.5154(17)
C11 C14 1.5194(18)
C11 C13 1.5198(17)
C12 H12A 0.9800
C12 H12B 0.9800
C12 H12C 0.9800
C13 H13A 0.9800
C13 H13B 0.9800
C13 H13C 0.9800
C14 H14A 0.9800
C14 H14B 0.9800
C14 H14C 0.9800
C15 C20 1.3951(17)
C15 C16 1.4017(16)
C15 B1 1.6414(17)
C16 C17 1.3815(17)
C16 H16A 0.9500
C17 C18 1.3768(18)
C17 H17A 0.9500
C18 C19 1.3845(18)
C18 H18A 0.9500
C19 C20 1.3894(17)
C19 H19A 0.9500
C20 H20A 0.9500
C21 C26 1.3997(16)
C21 C22 1.4040(17)
C21 B1 1.6477(17)
C22 C23 1.3895(17)
C22 H22A 0.9500
C23 C24 1.3857(18)
C23 H23A 0.9500
C24 C25 1.3839(18)
C24 H24A 0.9500
C25 C26 1.3913(17)
C25 H25A 0.9500
C26 H26A 0.9500
C27 C28 1.3981(17)
C27 C32 1.4031(16)
C27 B1 1.6437(17)
C28 C29 1.3905(17)
C28 H28A 0.9500
C29 C30 1.3804(18)
C29 H29A 0.9500
C30 C31 1.3861(18)
C30 H30A 0.9500
C31 C32 1.3843(17)
C31 H31A 0.9500
C32 H32A 0.9500
C33 C38 1.3999(17)
C33 C34 1.4065(16)
C33 B1 1.6530(17)
C34 C35 1.3865(17)
C34 H34A 0.9500
C35 C36 1.3845(18)
C35 H35A 0.9500
C36 C37 1.3828(18)
C36 H36A 0.9500
C37 C38 1.3948(17)
C37 H37A 0.9500
C38 H38A 0.9500
N3 H1 0.901(14)
